data_4000172
loop_
_publ_author_name
'Sykora, Richard E.'
'Ok, Kang Min'
'Halasyamani, P. Shiv'
'Wells, Daniel M.'
'Albrecht-Schmitt, T. E.'

_journal_name_full 'Chemistry of Materials'
_journal_year 2002
_chemical_formula_structural Rb[(VO)2(IO3)3O2]
_chemical_formula_sum 'I3 O13 Rb V2'
_chemical_formula_weight 776.05
_space_group_IT_number 46
_symmetry_cell_setting orthorhombic
_symmetry_space_group_name_Hall 'I 2 -2a'
_symmetry_space_group_name_H-M 'I m a 2'
_atom_sites_solution_hydrogens geom
_atom_sites_solution_primary direct
_atom_sites_solution_secondary difmap
_cell_angle_alpha 90.00
_cell_angle_beta 90.00
_cell_angle_gamma 90.00
_cell_formula_units_Z 4
_cell_length_a 14.1212(10)
_cell_length_b 10.2392(7)
_cell_length_c 8.0300(6)
_cell_measurement_reflns_used all
_cell_measurement_temperature 193(2)
_cell_measurement_theta_max 28.28
_cell_measurement_theta_min 2.46
_cell_volume 1161.06(14)
_diffrn_ambient_temperature 193(2)
_diffrn_measurement_device 'Bruker APEX'
_diffrn_measurement_method '0.3 wide w/exposures'
_diffrn_radiation_monochromator graphite
_diffrn_radiation_source 'fine-focus sealed tube'
_diffrn_radiation_type MoK\a
_diffrn_radiation_wavelength 0.71073
_diffrn_reflns_av_R_equivalents 0.0313
_diffrn_reflns_av_sigmaI/netI 0.0345
_diffrn_reflns_limit_h_max 18
_diffrn_reflns_limit_h_min -18
_diffrn_reflns_limit_k_max 13
_diffrn_reflns_limit_k_min -13
_diffrn_reflns_limit_l_max 10
_diffrn_reflns_limit_l_min -10
_diffrn_reflns_number 4305
_diffrn_reflns_theta_max 28.28
_diffrn_reflns_theta_min 2.46
_diffrn_standards_decay_% 0
_diffrn_standards_interval_count na
_diffrn_standards_interval_time na
_diffrn_standards_number na
_exptl_absorpt_coefficient_mu 13.819
_exptl_absorpt_correction_T_max '0.365515 ratio of min/max'
_exptl_absorpt_correction_T_min '0.365515 ratio of min/max'
_exptl_absorpt_correction_type 'multiscan (SADABS)'
_exptl_crystal_colour orange/brown
_exptl_crystal_density_diffrn 4.440
_exptl_crystal_density_meas ?
_exptl_crystal_density_method calcd
_exptl_crystal_description plate
_exptl_crystal_F_000 1384
_exptl_crystal_size_max 0.236
_exptl_crystal_size_mid 0.215
_exptl_crystal_size_min 0.066
_refine_ls_abs_structure_details 'Flack H D (1983), Acta Cryst. A39, 876-881'
_refine_ls_abs_structure_Flack 0.00
_refine_ls_extinction_coef 0.0060(3)
_refine_ls_extinction_expression Fc^*^=kFc[1+0.001xFc^2^\l^3^/sin(2\q)]^-1/4^
_refine_ls_extinction_method SHELXL
_refine_ls_goodness_of_fit_all 1.244
_refine_ls_goodness_of_fit_obs 1.244
_refine_ls_hydrogen_treatment na
_refine_ls_matrix_type full
_refine_ls_number_parameters 94
_refine_ls_number_reflns 1432
_refine_ls_number_restraints 1
_refine_ls_restrained_S_all 1.244
_refine_ls_restrained_S_obs 1.244
_refine_ls_R_factor_all 0.0443
_refine_ls_R_factor_obs 0.0442
_refine_ls_shift/esd_max 0.000
_refine_ls_shift/esd_mean 0.000
_refine_ls_structure_factor_coef Fsqd
_refine_ls_weighting_details 'w=1/[\s^2^(Fo^2^)+(0.0292P)^2^+95.2338P] where P=(Fo^2^+2Fc^2^)/3'
_refine_ls_weighting_scheme calc
_refine_ls_wR_factor_all 0.1179
_refine_ls_wR_factor_obs 0.1179
_reflns_number_observed 1431
_reflns_number_total 1432
_reflns_observed_criterion >2sigma(I)
_cod_depositor_comments
;
The following automatic conversions were performed:

'_exptl_crystal_density_meas' value 'nm' was changed to '?' - the
value is perceived as not measured.

Automatic conversion script
Id: cif_fix_values 3008 2015-01-20 13:52:24Z robertas 

The following automatic conversions were performed:

'_refine_ls_weighting_scheme' value 'calc
w=1/[\s^2^(Fo^2^)+(0.0292P)^2^+95.2338P] where P=(Fo^2^+2Fc^2^)/3'
was changed to 'calc'. New tag '_refine_ls_weighting_details' was
created. The value of the new tag was set to
'w=1/[\s^2^(Fo^2^)+(0.0292P)^2^+95.2338P] where P=(Fo^2^+2Fc^2^)/3'.

Automatic conversion script
Id: cif_fix_values 3143 2015-03-26 13:38:13Z robertas 
;
_cod_original_sg_symbol_H-M Ima2
_cod_database_code 4000172

loop_
_symmetry_equiv_pos_as_xyz
'x, y, z'
'-x, -y, z'
'x+1/2, -y, z'
'-x+1/2, y, z'
'x+1/2, y+1/2, z+1/2'
'-x+1/2, -y+1/2, z+1/2'
'x+1, -y+1/2, z+1/2'
'-x+1, y+1/2, z+1/2'

loop_
_atom_site_aniso_label
_atom_site_aniso_U_11
_atom_site_aniso_U_22
_atom_site_aniso_U_33
_atom_site_aniso_U_23
_atom_site_aniso_U_13
_atom_site_aniso_U_12
V1 0.026(2) 0.0103(11) 0.0195(13) 0.0015(10) -0.0173(10) 0.0000(11)
I1 0.0033(4) 0.0141(4) 0.0132(4) 0.0042(3) -0.0007(4) -0.0003(3)
I2 0.0024(5) 0.0079(5) 0.0074(5) -0.0007(5) 0.000 0.000
Rb1 0.0177(10) 0.0178(10) 0.0367(12) -0.0063(11) 0.000 0.000
O1 0.021(6) 0.017(5) 0.017(5) -0.008(5) -0.001(5) 0.005(5)
O2 0.011(5) 0.006(4) 0.024(6) 0.009(4) -0.004(5) 0.002(4)
O3 0.014(5) 0.016(5) 0.024(6) 0.000(4) -0.002(5) -0.006(4)
O4 0.009(7) 0.015(7) 0.015(7) 0.007(6) 0.000 0.000
O5 0.002(5) 0.018(5) 0.020(6) -0.002(4) -0.004(4) -0.004(4)
O6 0.001(5) 0.019(5) 0.028(6) 0.003(4) -0.003(4) 0.003(4)
O7 0.030(9) 0.015(7) 0.021(10) 0.000 0.000 -0.011(6)
O8 0.012(7) 0.013(7) 0.005(6) -0.008(5) 0.000 0.000

loop_
_atom_site_label
_atom_site_type_symbol
_atom_site_fract_x
_atom_site_fract_y
_atom_site_fract_z
_atom_site_U_iso_or_equiv
_atom_site_thermal_displace_type
_atom_site_occupancy
_atom_site_calc_flag
_atom_site_refinement_flags
_atom_site_disorder_group
V1 V 0.3713(2) 0.0155(3) -0.2830(4) 0.0188(6) Uani 1 d . .
I1 I 0.50797(5) -0.24462(9) -0.0572(2) 0.0102(3) Uani 1 d . .
I2 I 0.2500 -0.22329(10) -0.53117(10) 0.0059(3) Uani 1 d S .
Rb1 Rb 0.2500 0.3875(2) -0.3059(4) 0.0240(5) Uani 1 d S .
O1 O 0.5319(9) -0.3400(11) -0.2369(15) 0.018(2) Uani 1 d . .
O2 O 0.4030(8) -0.1524(10) -0.1205(14) 0.014(2) Uani 1 d . .
O3 O 0.5982(8) -0.1150(10) -0.0852(15) 0.018(2) Uani 1 d . .
O4 O 0.2500 -0.1590(15) -0.7399(20) 0.013(3) Uani 1 d S .
O5 O 0.3492(7) -0.1243(11) -0.4522(14) 0.013(2) Uani 1 d . .
O6 O 0.3473(7) 0.1349(11) -0.4080(15) 0.016(2) Uani 1 d . .
O7 O 0.5000 0.0000 -0.3358(24) 0.022(4) Uani 1 d S .
O8 O 0.2500 -0.0149(14) -0.1992(18) 0.010(3) Uani 1 d S .
